data_1561209
loop_
_publ_author_name
'Liu, Kang'
'Sun, Yayong'
'Deng, Liming'
'Cao, Fan'
'Han, Jishu'
'Wang, Lei'

_publ_section_title
;
 Cu(II) coordination polymers constructed by tetrafluoroterephthalic acid
 and varied imidazole-containing ligands: Syntheses, structures and
 properties
;
_journal_name_full 'Journal of Solid State Chemistry'
_journal_page_first 24
_journal_page_last 31
_journal_paper_doi 10.1016/j.jssc.2017.10.002
_journal_volume 258
_journal_year 2018
_chemical_formula_moiety 'C14 H8 Cu F4 N4 O4'
_chemical_formula_sum 'C14 H8 Cu F4 N4 O4'
_chemical_formula_weight 435.79
_space_group_IT_number 2
_space_group_name_Hall '-P 1'
_space_group_name_H-M_alt 'P -1'
_symmetry_cell_setting triclinic
_symmetry_space_group_name_Hall '-P 1'
_symmetry_space_group_name_H-M 'P -1'
_atom_sites_solution_hydrogens geom
_atom_sites_solution_primary direct
_atom_sites_solution_secondary difmap
_cell_angle_alpha 85.291(10)
_cell_angle_beta 78.141(12)
_cell_angle_gamma 81.338(14)
_cell_formula_units_Z 1
_cell_length_a 7.0597(13)
_cell_length_b 7.4506(11)
_cell_length_c 7.6120(8)
_cell_measurement_reflns_used 1358
_cell_measurement_temperature 293(2)
_cell_measurement_theta_max 25.00
_cell_measurement_theta_min 2.74
_cell_volume 386.83(10)
_computing_cell_refinement 'Siemens Smart'
_computing_data_collection 'Siemens Smart'
_computing_data_reduction 'Siemens Smart'
_computing_molecular_graphics SHELXP-97
_computing_publication_material SHELXTL
_computing_structure_refinement 'SHELXL-97 (Sheldrick, 1997)'
_computing_structure_solution 'SHELXS-97 (Sheldrick, 1990)'
_diffrn_ambient_temperature 293(2)
_diffrn_detector_area_resol_mean 9.00cm
_diffrn_measured_fraction_theta_full 0.999
_diffrn_measured_fraction_theta_max 0.999
_diffrn_measurement_device_type 'CCD area detector'
_diffrn_measurement_method 'phi and omega scans'
_diffrn_radiation_monochromator graphite
_diffrn_radiation_source 'fine-focus sealed tube'
_diffrn_radiation_type MoK\a
_diffrn_radiation_wavelength 0.71073
_diffrn_reflns_av_R_equivalents 0.0327
_diffrn_reflns_av_sigmaI/netI 0.0525
_diffrn_reflns_limit_h_max 8
_diffrn_reflns_limit_h_min -5
_diffrn_reflns_limit_k_max 8
_diffrn_reflns_limit_k_min -8
_diffrn_reflns_limit_l_max 9
_diffrn_reflns_limit_l_min -8
_diffrn_reflns_number 2370
_diffrn_reflns_theta_full 25.00
_diffrn_reflns_theta_max 25.00
_diffrn_reflns_theta_min 2.74
_diffrn_standards_decay_% none
_diffrn_standards_interval_count none
_diffrn_standards_interval_time none
_diffrn_standards_number none
_exptl_absorpt_coefficient_mu 1.489
_exptl_absorpt_correction_T_max 0.731
_exptl_absorpt_correction_T_min 0.647
_exptl_absorpt_correction_type empirical
_exptl_absorpt_process_details SADABS
_exptl_crystal_colour blue
_exptl_crystal_density_diffrn 1.871
_exptl_crystal_density_method 'not measured'
_exptl_crystal_description block
_exptl_crystal_F_000 217
_exptl_crystal_size_max 0.30
_exptl_crystal_size_mid 0.26
_exptl_crystal_size_min 0.21
_refine_diff_density_max 0.377
_refine_diff_density_min -0.477
_refine_diff_density_rms 0.077
_refine_ls_extinction_method none
_refine_ls_goodness_of_fit_ref 1.091
_refine_ls_hydrogen_treatment constr
_refine_ls_matrix_type full
_refine_ls_number_parameters 124
_refine_ls_number_reflns 1358
_refine_ls_number_restraints 0
_refine_ls_restrained_S_all 1.091
_refine_ls_R_factor_all 0.0424
_refine_ls_R_factor_gt 0.0370
_refine_ls_shift/su_max 0.000
_refine_ls_shift/su_mean 0.000
_refine_ls_structure_factor_coef Fsqd
_refine_ls_weighting_details 'calc w=1/[\s^2^(Fo^2^)+(0.0354P)^2^+0.0022P] where P=(Fo^2^+2Fc^2^)/3'
_refine_ls_weighting_scheme calc
_refine_ls_wR_factor_gt 0.0814
_refine_ls_wR_factor_ref 0.0857
_reflns_number_gt 1230
_reflns_number_total 1358
_reflns_threshold_expression >2sigma(I)
_cod_data_source_file JSSC-2018-258-24.cif
_cod_data_source_block s-08
_cod_depositor_comments
;
The following automatic conversions were performed:

data item '_symmetry_cell_setting' value 'Triclinic' was changed to
'triclinic' in accordance with the built-in table derived from the
CIF Core dictionary named 'cif_core.dic' version 2.4.5 last updated
on 2014-11-21.

data item '_exptl_crystal_density_meas' value 'none' was changed to
'?' -- the value is perceived as not measured.

Automatic conversion script
Id: cif_fix_values 8369 2020-08-20 11:38:08Z andrius 
;
_cod_original_sg_symbol_Hall -P1
_cod_original_sg_symbol_H-M P-1
_cod_database_code 1561209

loop_
_symmetry_equiv_pos_as_xyz
'x, y, z'
'-x, -y, -z'

loop_
_atom_site_label
_atom_site_type_symbol
_atom_site_fract_x
_atom_site_fract_y
_atom_site_fract_z
_atom_site_U_iso_or_equiv
_atom_site_adp_type
_atom_site_occupancy
_atom_site_symmetry_multiplicity
_atom_site_calc_flag
_atom_site_refinement_flags
_atom_site_disorder_assembly
_atom_site_disorder_group
Cu1 Cu 0.0000 0.0000 0.5000 0.0272(2) Uani 1 2 d S . .
C1 C -0.0019(5) -0.1956(4) 0.8530(4) 0.0366(8) Uani 1 1 d . . .
H1 H -0.1285 -0.2204 0.8593 0.044 Uiso 1 1 calc R . .
C2 C 0.2754(5) -0.1784(4) 0.9276(5) 0.0433(9) Uani 1 1 d . . .
H2 H 0.3754 -0.1880 0.9919 0.052 Uiso 1 1 calc R . .
C3 C 0.2774(5) -0.1030(4) 0.7599(4) 0.0347(8) Uani 1 1 d . . .
H3 H 0.3810 -0.0518 0.6881 0.042 Uiso 1 1 calc R . .
C4 C 0.1777(4) 0.2829(4) 0.5379(4) 0.0262(7) Uani 1 1 d . . .
C5 C 0.3418(4) 0.3981(4) 0.5174(4) 0.0241(7) Uani 1 1 d . . .
C6 C 0.4223(4) 0.4791(4) 0.3528(4) 0.0245(7) Uani 1 1 d . . .
C7 C 0.5759(4) 0.5772(3) 0.3377(4) 0.0252(7) Uani 1 1 d . . .
N1 N 0.1022(4) -0.1138(3) 0.7122(3) 0.0290(6) Uani 1 1 d . . .
N2 N 0.0991(4) -0.2374(4) 0.9841(4) 0.0409(7) Uani 1 1 d . . .
H2A H 0.0589 -0.2918 1.0860 0.049 Uiso 1 1 d R . .
O1 O 0.2178(3) 0.1474(3) 0.4388(3) 0.0316(5) Uani 1 1 d . . .
O2 O 0.0254(3) 0.3227(3) 0.6466(3) 0.0352(5) Uani 1 1 d . . .
F1 F 0.3510(3) 0.4615(2) 0.2055(2) 0.0332(4) Uani 1 1 d . . .
F2 F 0.6457(3) 0.6554(2) 0.1739(2) 0.0406(5) Uani 1 1 d . . .

loop_
_atom_site_aniso_label
_atom_site_aniso_U_11
_atom_site_aniso_U_22
_atom_site_aniso_U_33
_atom_site_aniso_U_23
_atom_site_aniso_U_13
_atom_site_aniso_U_12
Cu1 0.0318(4) 0.0339(3) 0.0182(3) 0.0055(2) -0.0024(2) -0.0186(2)
C1 0.041(2) 0.0417(18) 0.0276(19) 0.0079(15) -0.0039(16) -0.0148(15)
C2 0.045(2) 0.051(2) 0.035(2) 0.0030(16) -0.0154(18) -0.0010(17)
C3 0.034(2) 0.0395(18) 0.0310(19) 0.0034(14) -0.0049(16) -0.0098(14)
C4 0.0277(18) 0.0360(17) 0.0167(16) 0.0108(13) -0.0056(14) -0.0147(13)
C5 0.0241(16) 0.0272(15) 0.0211(17) 0.0039(12) -0.0005(13) -0.0120(12)
C6 0.0297(18) 0.0286(15) 0.0171(16) 0.0029(12) -0.0068(13) -0.0091(12)
C7 0.0305(18) 0.0273(15) 0.0168(16) 0.0087(12) 0.0009(13) -0.0133(13)
N1 0.0362(16) 0.0307(13) 0.0206(14) 0.0038(11) -0.0028(12) -0.0129(11)
N2 0.051(2) 0.0485(16) 0.0204(15) 0.0113(12) -0.0045(14) -0.0076(14)
O1 0.0369(14) 0.0365(12) 0.0239(12) 0.0036(10) -0.0018(10) -0.0211(10)
O2 0.0291(13) 0.0472(13) 0.0270(13) 0.0080(10) 0.0023(11) -0.0145(10)
F1 0.0384(11) 0.0468(10) 0.0191(10) 0.0055(8) -0.0083(8) -0.0208(8)
F2 0.0493(13) 0.0585(12) 0.0183(10) 0.0163(9) -0.0055(9) -0.0330(10)

loop_
_atom_type_symbol
_atom_type_description
_atom_type_scat_dispersion_real
_atom_type_scat_dispersion_imag
_atom_type_scat_source
C C 0.0030 0.0020 'International Tables Vol C Tables 4.2.6.8 and 6.1.1.4'
H H 0.0000 0.0000 'International Tables Vol C Tables 4.2.6.8 and 6.1.1.4'
Cu Cu 0.3200 1.2650 'International Tables Vol C Tables 4.2.6.8 and 6.1.1.4'
F F 0.0170 0.0100 'International Tables Vol C Tables 4.2.6.8 and 6.1.1.4'
N N 0.0060 0.0030 'International Tables Vol C Tables 4.2.6.8 and 6.1.1.4'
O O 0.0110 0.0060 'International Tables Vol C Tables 4.2.6.8 and 6.1.1.4'

loop_
_geom_angle_atom_site_label_1
_geom_angle_atom_site_label_2
_geom_angle_atom_site_label_3
_geom_angle
_geom_angle_site_symmetry_1
_geom_angle_site_symmetry_3
O1 Cu1 O1 180.0 2_556 .
O1 Cu1 N1 89.54(9) 2_556 .
O1 Cu1 N1 90.46(9) . .
O1 Cu1 N1 90.46(9) 2_556 2_556
O1 Cu1 N1 89.54(9) . 2_556
N1 Cu1 N1 180.0 . 2_556
O1 Cu1 C4 26.81(9) 2_556 2_556
O1 Cu1 C4 153.19(9) . 2_556
N1 Cu1 C4 94.03(9) . 2_556
N1 Cu1 C4 85.97(9) 2_556 2_556
O1 Cu1 C4 153.19(9) 2_556 .
O1 Cu1 C4 26.81(9) . .
N1 Cu1 C4 85.97(9) . .
N1 Cu1 C4 94.03(9) 2_556 .
C4 Cu1 C4 180.00(14) 2_556 .
N1 C1 N2 111.0(3) . .
N1 C1 H1 124.5 . .
N2 C1 H1 124.5 . .
C3 C2 N2 106.7(3) . .
C3 C2 H2 126.6 . .
N2 C2 H2 126.6 . .
C2 C3 N1 109.2(3) . .
C2 C3 H3 125.4 . .
N1 C3 H3 125.4 . .
O2 C4 O1 126.3(3) . .
O2 C4 C5 119.6(3) . .
O1 C4 C5 114.1(3) . .
O2 C4 Cu1 81.78(17) . .
O1 C4 Cu1 44.55(13) . .
C5 C4 Cu1 158.2(2) . .
C7 C5 C6 116.4(3) 2_666 .
C7 C5 C4 121.1(2) 2_666 .
C6 C5 C4 122.5(2) . .
F1 C6 C7 118.9(2) . .
F1 C6 C5 120.1(2) . .
C7 C6 C5 121.0(3) . .
F2 C7 C6 118.1(2) . .
F2 C7 C5 119.3(2) . 2_666
C6 C7 C5 122.6(3) . 2_666
C1 N1 C3 105.4(3) . .
C1 N1 Cu1 124.9(2) . .
C3 N1 Cu1 129.0(2) . .
C1 N2 C2 107.7(3) . .
C1 N2 H2A 125.8 . .
C2 N2 H2A 126.5 . .
C4 O1 Cu1 108.63(19) . .

loop_
_geom_bond_atom_site_label_1
_geom_bond_atom_site_label_2
_geom_bond_distance
_geom_bond_site_symmetry_2
Cu1 O1 1.9790(19) 2_556
Cu1 O1 1.9790(19) .
Cu1 N1 1.979(2) .
Cu1 N1 1.979(2) 2_556
Cu1 C4 2.673(3) 2_556
Cu1 C4 2.673(3) .
C1 N1 1.328(4) .
C1 N2 1.333(4) .
C1 H1 0.9300 .
C2 C3 1.350(4) .
C2 N2 1.357(4) .
C2 H2 0.9300 .
C3 N1 1.374(4) .
C3 H3 0.9300 .
C4 O2 1.228(4) .
C4 O1 1.272(4) .
C4 C5 1.518(4) .
C5 C7 1.385(4) 2_666
C5 C6 1.394(4) .
C6 F1 1.343(3) .
C6 C7 1.378(4) .
C7 F2 1.361(3) .
C7 C5 1.385(4) 2_666
N2 H2A 0.8591 .

loop_
_geom_hbond_atom_site_label_D
_geom_hbond_atom_site_label_H
_geom_hbond_atom_site_label_A
_geom_hbond_distance_DH
_geom_hbond_distance_HA
_geom_hbond_distance_DA
_geom_hbond_angle_DHA
_geom_hbond_site_symmetry_A
N2 H2A O2 0.86 2.00 2.817(3) 157.5 2_557
